data_2230381
loop_
_publ_author_name
'Fun, Hoong-Kun'
'Arshad, Suhana'
'Garudachari, B.'
'Isloor, Arun M.'
'Satyanarayan, M. N.'

_publ_section_title
;
 2-Oxo-2-phenylethyl benzoate
;
_journal_coeditor_code IS2715
_journal_issue 6
_journal_name_full 'Acta Crystallographica Section E'
_journal_page_first o1528
_journal_paper_doi 10.1107/S1600536811018976
_journal_volume 67
_journal_year 2011
_chemical_formula_iupac 'C15 H12 O3'
_chemical_formula_moiety 'C15 H12 O3'
_chemical_formula_sum 'C15 H12 O3'
_chemical_formula_weight 240.25
_chemical_name_systematic
;
2-Oxo-2-phenylethyl benzoate
;
_space_group_IT_number 14
_symmetry_cell_setting monoclinic
_symmetry_space_group_name_Hall '-P 2ybc'
_symmetry_space_group_name_H-M 'P 1 21/c 1'
_atom_sites_solution_hydrogens geom
_atom_sites_solution_primary direct
_atom_sites_solution_secondary difmap
_audit_creation_method SHELXL-97
_cell_angle_alpha 90.00
_cell_angle_beta 90.564(3)
_cell_angle_gamma 90.00
_cell_formula_units_Z 4
_cell_length_a 9.0299(13)
_cell_length_b 14.116(2)
_cell_length_c 9.6379(14)
_cell_measurement_reflns_used 6650
_cell_measurement_temperature 296(2)
_cell_measurement_theta_max 29.62
_cell_measurement_theta_min 2.56
_cell_volume 1228.4(3)
_computing_cell_refinement 'SAINT (Bruker, 2009)'
_computing_data_collection 'APEX2 (Bruker, 2009)'
_computing_data_reduction 'SAINT (Bruker, 2009)'
_computing_molecular_graphics 'SHELXTL (Sheldrick, 2008)'
_computing_publication_material
;
SHELXTL (Sheldrick, 2008) and PLATON (Spek, 2009)
;
_computing_structure_refinement 'SHELXTL (Sheldrick, 2008)'
_computing_structure_solution 'SHELXTL (Sheldrick, 2008)'
_diffrn_ambient_temperature 296(2)
_diffrn_measured_fraction_theta_full 0.993
_diffrn_measured_fraction_theta_max 0.993
_diffrn_measurement_device_type
;
Bruker SMART APEXII DUO CCD area-detector
;
_diffrn_measurement_method '\f and \w'
_diffrn_radiation_monochromator graphite
_diffrn_radiation_source 'fine-focus sealed tube'
_diffrn_radiation_type MoK\a
_diffrn_radiation_wavelength 0.71073
_diffrn_reflns_av_R_equivalents 0.0352
_diffrn_reflns_av_sigmaI/netI 0.0206
_diffrn_reflns_limit_h_max 12
_diffrn_reflns_limit_h_min -12
_diffrn_reflns_limit_k_max 19
_diffrn_reflns_limit_k_min -19
_diffrn_reflns_limit_l_max 13
_diffrn_reflns_limit_l_min -13
_diffrn_reflns_number 23225
_diffrn_reflns_theta_full 30.07
_diffrn_reflns_theta_max 30.07
_diffrn_reflns_theta_min 2.26
_exptl_absorpt_coefficient_mu 0.090
_exptl_absorpt_correction_T_max 0.9625
_exptl_absorpt_correction_T_min 0.9335
_exptl_absorpt_correction_type multi-scan
_exptl_absorpt_process_details '(SADABS; Bruker, 2009)'
_exptl_crystal_colour colourless
_exptl_crystal_density_diffrn 1.299
_exptl_crystal_density_method 'not measured'
_exptl_crystal_description block
_exptl_crystal_F_000 504
_exptl_crystal_size_max 0.77
_exptl_crystal_size_mid 0.52
_exptl_crystal_size_min 0.43
_refine_diff_density_max 0.252
_refine_diff_density_min -0.191
_refine_ls_extinction_method none
_refine_ls_goodness_of_fit_ref 1.053
_refine_ls_hydrogen_treatment constr
_refine_ls_matrix_type full
_refine_ls_number_parameters 163
_refine_ls_number_reflns 3573
_refine_ls_number_restraints 0
_refine_ls_restrained_S_all 1.053
_refine_ls_R_factor_all 0.0835
_refine_ls_R_factor_gt 0.0597
_refine_ls_shift/su_max 0.000
_refine_ls_shift/su_mean 0.000
_refine_ls_structure_factor_coef Fsqd
_refine_ls_weighting_details 'calc w=1/[\s^2^(Fo^2^)+(0.0845P)^2^+0.2580P] where P=(Fo^2^+2Fc^2^)/3'
_refine_ls_weighting_scheme calc
_refine_ls_wR_factor_gt 0.1711
_refine_ls_wR_factor_ref 0.1922
_reflns_number_gt 2408
_reflns_number_total 3573
_reflns_threshold_expression I>2sigma(I)
_cod_data_source_file is2715.cif
_cod_data_source_block I
_cod_original_sg_symbol_H-M 'P 21/c'
_cod_database_code 2230381
_cod_database_fobs_code 2230381

loop_
_symmetry_equiv_pos_as_xyz
'x, y, z'
'-x, y+1/2, -z+1/2'
'-x, -y, -z'
'x, -y-1/2, z-1/2'

loop_
_atom_site_type_symbol
_atom_site_label
_atom_site_fract_x
_atom_site_fract_y
_atom_site_fract_z
_atom_site_U_iso_or_equiv
_atom_site_adp_type
_atom_site_calc_flag
_atom_site_refinement_flags
_atom_site_occupancy
_atom_site_symmetry_multiplicity
_atom_site_disorder_assembly
_atom_site_disorder_group
O O1 0.89801(19) 0.00806(10) 0.7007(2) 0.0993(6) Uani d . 1 1 . .
O O2 0.75397(14) 0.10379(9) 0.50588(15) 0.0704(4) Uani d . 1 1 . .
O O3 0.56279(16) 0.08421(9) 0.64940(17) 0.0813(4) Uani d . 1 1 . .
C C1 0.7648(2) -0.20439(12) 0.5344(2) 0.0647(4) Uani d . 1 1 . .
H H1A 0.6994 -0.1779 0.4702 0.078 Uiso calc R 1 1 . .
C C2 0.7776(3) -0.30148(14) 0.5449(2) 0.0790(6) Uani d . 1 1 . .
H H2A 0.7197 -0.3403 0.4884 0.095 Uiso calc R 1 1 . .
C C3 0.8752(2) -0.34132(13) 0.6386(2) 0.0751(5) Uani d . 1 1 . .
H H3A 0.8843 -0.4068 0.6443 0.090 Uiso calc R 1 1 . .
C C4 0.9593(2) -0.28413(15) 0.7237(2) 0.0762(5) Uani d . 1 1 . .
H H4A 1.0248 -0.3110 0.7876 0.091 Uiso calc R 1 1 . .
C C5 0.9467(2) -0.18735(13) 0.7146(2) 0.0693(5) Uani d . 1 1 . .
H H5A 1.0037 -0.1490 0.7726 0.083 Uiso calc R 1 1 . .
C C6 0.84954(16) -0.14632(11) 0.61946(17) 0.0544(4) Uani d . 1 1 . .
C C7 0.84060(17) -0.04164(12) 0.6139(2) 0.0602(4) Uani d . 1 1 . .
C C8 0.7618(2) 0.00214(13) 0.4948(2) 0.0642(4) Uani d . 1 1 . .
H H8A 0.8123 -0.0145 0.4098 0.077 Uiso calc R 1 1 . .
H H8B 0.6621 -0.0233 0.4891 0.077 Uiso calc R 1 1 . .
C C9 0.64689(17) 0.13613(11) 0.59154(17) 0.0548(4) Uani d . 1 1 . .
C C10 0.64216(16) 0.24087(11) 0.60075(17) 0.0524(4) Uani d . 1 1 . .
C C11 0.7258(2) 0.29780(13) 0.5158(2) 0.0693(5) Uani d . 1 1 . .
H H11A 0.7899 0.2708 0.4520 0.083 Uiso calc R 1 1 . .
C C12 0.7138(3) 0.39614(14) 0.5260(3) 0.0826(6) Uani d . 1 1 . .
H H12A 0.7692 0.4350 0.4683 0.099 Uiso calc R 1 1 . .
C C13 0.6201(2) 0.43540(13) 0.6216(2) 0.0772(6) Uani d . 1 1 . .
H H13A 0.6122 0.5009 0.6284 0.093 Uiso calc R 1 1 . .
C C14 0.5385(2) 0.37905(14) 0.7064(2) 0.0760(5) Uani d . 1 1 . .
H H14A 0.4760 0.4063 0.7713 0.091 Uiso calc R 1 1 . .
C C15 0.5483(2) 0.28147(13) 0.6964(2) 0.0659(5) Uani d . 1 1 . .
H H15A 0.4919 0.2432 0.7540 0.079 Uiso calc R 1 1 . .

loop_
_atom_site_aniso_label
_atom_site_aniso_U_11
_atom_site_aniso_U_22
_atom_site_aniso_U_33
_atom_site_aniso_U_12
_atom_site_aniso_U_13
_atom_site_aniso_U_23
O1 0.1077(11) 0.0599(8) 0.1294(13) 0.0017(8) -0.0530(10) -0.0200(8)
O2 0.0689(8) 0.0530(7) 0.0896(9) 0.0013(5) 0.0084(7) 0.0022(6)
O3 0.0744(8) 0.0530(7) 0.1171(12) -0.0103(6) 0.0231(8) 0.0051(7)
C1 0.0653(10) 0.0523(9) 0.0764(11) -0.0002(7) -0.0094(8) -0.0014(8)
C2 0.0890(14) 0.0553(10) 0.0924(14) -0.0088(9) -0.0098(11) -0.0055(9)
C3 0.0767(12) 0.0514(9) 0.0975(14) 0.0015(8) 0.0076(10) 0.0079(9)
C4 0.0682(11) 0.0654(11) 0.0948(14) 0.0087(9) -0.0041(10) 0.0141(10)
C5 0.0603(10) 0.0634(11) 0.0841(12) 0.0002(8) -0.0104(9) 0.0002(9)
C6 0.0460(7) 0.0506(8) 0.0668(9) 0.0018(6) 0.0047(6) -0.0028(7)
C7 0.0478(8) 0.0516(8) 0.0811(11) 0.0003(6) -0.0023(7) -0.0079(8)
C8 0.0620(9) 0.0524(9) 0.0780(11) 0.0042(7) -0.0026(8) -0.0127(8)
C9 0.0485(8) 0.0484(8) 0.0675(9) -0.0030(6) -0.0033(7) 0.0011(7)
C10 0.0481(7) 0.0459(8) 0.0629(9) -0.0010(6) -0.0074(6) 0.0018(6)
C11 0.0770(12) 0.0556(10) 0.0753(11) -0.0033(8) 0.0097(9) 0.0039(8)
C12 0.1004(15) 0.0544(10) 0.0930(14) -0.0110(10) 0.0040(12) 0.0145(10)
C13 0.0865(13) 0.0464(9) 0.0985(15) 0.0037(9) -0.0135(11) -0.0027(9)
C14 0.0737(12) 0.0592(10) 0.0953(14) 0.0071(9) 0.0016(10) -0.0154(10)
C15 0.0623(10) 0.0577(9) 0.0776(11) -0.0023(8) 0.0048(8) -0.0036(8)

loop_
_atom_type_symbol
_atom_type_description
_atom_type_scat_dispersion_real
_atom_type_scat_dispersion_imag
_atom_type_scat_source
C C 0.0033 0.0016 'International Tables Vol C Tables 4.2.6.8 and 6.1.1.4'
H H 0.0000 0.0000 'International Tables Vol C Tables 4.2.6.8 and 6.1.1.4'
O O 0.0106 0.0060 'International Tables Vol C Tables 4.2.6.8 and 6.1.1.4'

loop_
_geom_angle_atom_site_label_1
_geom_angle_atom_site_label_2
_geom_angle_atom_site_label_3
_geom_angle_site_symmetry_1
_geom_angle_site_symmetry_3
_geom_angle
_geom_angle_publ_flag
C9 O2 C8 . . 114.58(13) ?
C2 C1 C6 . . 119.97(17) ?
C2 C1 H1A . . 120.0 ?
C6 C1 H1A . . 120.0 ?
C3 C2 C1 . . 120.47(19) ?
C3 C2 H2A . . 119.8 ?
C1 C2 H2A . . 119.8 ?
C4 C3 C2 . . 119.89(18) ?
C4 C3 H3A . . 120.1 ?
C2 C3 H3A . . 120.1 ?
C5 C4 C3 . . 120.06(19) ?
C5 C4 H4A . . 120.0 ?
C3 C4 H4A . . 120.0 ?
C4 C5 C6 . . 120.55(18) ?
C4 C5 H5A . . 119.7 ?
C6 C5 H5A . . 119.7 ?
C1 C6 C5 . . 119.05(16) ?
C1 C6 C7 . . 122.68(15) ?
C5 C6 C7 . . 118.27(15) ?
O1 C7 C8 . . 119.72(16) ?
O1 C7 C6 . . 122.22(17) ?
C8 C7 C6 . . 118.04(14) ?
O2 C8 C7 . . 112.43(14) ?
O2 C8 H8A . . 109.1 ?
C7 C8 H8A . . 109.1 ?
O2 C8 H8B . . 109.1 ?
C7 C8 H8B . . 109.1 ?
H8A C8 H8B . . 107.9 ?
O3 C9 O2 . . 122.46(15) ?
O3 C9 C10 . . 124.34(15) ?
O2 C9 C10 . . 113.16(13) ?
C11 C10 C15 . . 119.85(16) ?
C11 C10 C9 . . 121.99(15) ?
C15 C10 C9 . . 118.15(15) ?
C10 C11 C12 . . 119.62(19) ?
C10 C11 H11A . . 120.2 ?
C12 C11 H11A . . 120.2 ?
C13 C12 C11 . . 119.83(19) ?
C13 C12 H12A . . 120.1 ?
C11 C12 H12A . . 120.1 ?
C14 C13 C12 . . 120.46(18) ?
C14 C13 H13A . . 119.8 ?
C12 C13 H13A . . 119.8 ?
C13 C14 C15 . . 120.29(19) ?
C13 C14 H14A . . 119.9 ?
C15 C14 H14A . . 119.9 ?
C10 C15 C14 . . 119.94(18) ?
C10 C15 H15A . . 120.0 ?
C14 C15 H15A . . 120.0 ?

loop_
_geom_bond_atom_site_label_1
_geom_bond_atom_site_label_2
_geom_bond_site_symmetry_2
_geom_bond_distance
_geom_bond_publ_flag
O1 C7 . 1.205(2) ?
O2 C9 . 1.357(2) ?
O2 C8 . 1.441(2) ?
O3 C9 . 1.197(2) ?
C1 C2 . 1.379(3) ?
C1 C6 . 1.385(2) ?
C1 H1A . 0.9300 ?
C2 C3 . 1.376(3) ?
C2 H2A . 0.9300 ?
C3 C4 . 1.375(3) ?
C3 H3A . 0.9300 ?
C4 C5 . 1.374(3) ?
C4 H4A . 0.9300 ?
C5 C6 . 1.389(2) ?
C5 H5A . 0.9300 ?
C6 C7 . 1.481(2) ?
C7 C8 . 1.481(3) ?
C8 H8A . 0.9700 ?
C8 H8B . 0.9700 ?
C9 C10 . 1.482(2) ?
C10 C11 . 1.378(2) ?
C10 C15 . 1.383(2) ?
C11 C12 . 1.396(3) ?
C11 H11A . 0.9300 ?
C12 C13 . 1.374(3) ?
C12 H12A . 0.9300 ?
C13 C14 . 1.362(3) ?
C13 H13A . 0.9300 ?
C14 C15 . 1.384(3) ?
C14 H14A . 0.9300 ?
C15 H15A . 0.9300 ?

loop_
_geom_hbond_atom_site_label_D
_geom_hbond_atom_site_label_H
_geom_hbond_atom_site_label_A
_geom_hbond_site_symmetry_A
_geom_hbond_distance_DH
_geom_hbond_distance_HA
_geom_hbond_distance_DA
_geom_hbond_angle_DHA
_geom_hbond_publ_flag
C8 H8B O3 3_656 0.97 2.57 3.454(2) 152 yes

loop_
_geom_torsion_atom_site_label_1
_geom_torsion_atom_site_label_2
_geom_torsion_atom_site_label_3
_geom_torsion_atom_site_label_4
_geom_torsion_site_symmetry_1
_geom_torsion_site_symmetry_2
_geom_torsion_site_symmetry_3
_geom_torsion_site_symmetry_4
_geom_torsion
_geom_torsion_publ_flag
C6 C1 C2 C3 . . . . -0.7(3) ?
C1 C2 C3 C4 . . . . 0.9(3) ?
C2 C3 C4 C5 . . . . -0.5(3) ?
C3 C4 C5 C6 . . . . -0.2(3) ?
C2 C1 C6 C5 . . . . 0.0(3) ?
C2 C1 C6 C7 . . . . -179.66(17) ?
C4 C5 C6 C1 . . . . 0.4(3) ?
C4 C5 C6 C7 . . . . -179.90(18) ?
C1 C6 C7 O1 . . . . 169.12(19) ?
C5 C6 C7 O1 . . . . -10.6(3) ?
C1 C6 C7 C8 . . . . -12.7(2) ?
C5 C6 C7 C8 . . . . 167.58(16) ?
C9 O2 C8 C7 . . . . -79.71(18) ?
O1 C7 C8 O2 . . . . -5.0(2) ?
C6 C7 C8 O2 . . . . 176.76(14) ?
C8 O2 C9 O3 . . . . -2.3(2) ?
C8 O2 C9 C10 . . . . 179.89(14) ?
O3 C9 C10 C11 . . . . -169.63(18) ?
O2 C9 C10 C11 . . . . 8.1(2) ?
O3 C9 C10 C15 . . . . 9.2(3) ?
O2 C9 C10 C15 . . . . -173.09(14) ?
C15 C10 C11 C12 . . . . -0.7(3) ?
C9 C10 C11 C12 . . . . 178.10(18) ?
C10 C11 C12 C13 . . . . 0.7(3) ?
C11 C12 C13 C14 . . . . -0.1(3) ?
C12 C13 C14 C15 . . . . -0.6(3) ?
C11 C10 C15 C14 . . . . 0.1(3) ?
C9 C10 C15 C14 . . . . -178.74(16) ?
C13 C14 C15 C10 . . . . 0.5(3) ?

loop_
_cod_related_entry_id
_cod_related_entry_database
_cod_related_entry_code
1 ChemSpider 105964
